data_7032505
loop_
_publ_author_name
'Zhu, Bolin'
'Huang, Xinwei'
'Hao, Xiaoting'

_publ_section_title
;
 Synthesis and structures of doubly-bridged dicyclopentadienyl dinuclear
 rhenium complexes, and their photochemical reactions with aromatic
 halides in benzene.
;
_journal_issue 44
_journal_name_full 'Dalton transactions (Cambridge, England : 2003)'
_journal_page_first 16726
_journal_page_last 16736
_journal_paper_doi 10.1039/c4dt02370f
_journal_volume 43
_journal_year 2014
_chemical_formula_sum 'C21 H18 O6 Re2 Si'
_chemical_formula_weight 766.84
_chemical_name_systematic cis-2b
_space_group_IT_number 14
_symmetry_cell_setting monoclinic
_symmetry_space_group_name_Hall '-P 2ybc'
_symmetry_space_group_name_H-M 'P 1 21/c 1'
_atom_sites_solution_hydrogens geom
_atom_sites_solution_primary direct
_atom_sites_solution_secondary difmap
_audit_creation_method SHELXL-97
_cell_angle_alpha 90.00
_cell_angle_beta 90.314(4)
_cell_angle_gamma 90.00
_cell_formula_units_Z 4
_cell_length_a 13.595(4)
_cell_length_b 14.692(4)
_cell_length_c 11.089(3)
_cell_measurement_reflns_used 5912
_cell_measurement_temperature 173(2)
_cell_measurement_theta_max 28.27
_cell_measurement_theta_min 2.30
_cell_volume 2214.9(11)
_computing_cell_refinement 'Bruker SAINT'
_computing_data_collection 'Bruker APEX2'
_computing_data_reduction 'Bruker SAINT'
_computing_molecular_graphics 'Bruker SHELXTL'
_computing_publication_material 'Bruker SHELXTL'
_computing_structure_refinement 'SHELXL-97 (Sheldrick, 1997)'
_computing_structure_solution 'SHELXS-97 (Sheldrick, 1990)'
_diffrn_ambient_temperature 173(2)
_diffrn_measured_fraction_theta_full 0.999
_diffrn_measured_fraction_theta_max 0.999
_diffrn_measurement_device_type 'Bruker APEX-II CCD'
_diffrn_measurement_method '\f and \w scans'
_diffrn_radiation_monochromator graphite
_diffrn_radiation_source 'fine-focus sealed tube'
_diffrn_radiation_type MoK\a
_diffrn_radiation_wavelength 0.71073
_diffrn_reflns_av_R_equivalents 0.0382
_diffrn_reflns_av_unetI/netI 0.0431
_diffrn_reflns_limit_h_max 16
_diffrn_reflns_limit_h_min -15
_diffrn_reflns_limit_k_max 17
_diffrn_reflns_limit_k_min -16
_diffrn_reflns_limit_l_max 13
_diffrn_reflns_limit_l_min -6
_diffrn_reflns_number 10872
_diffrn_reflns_theta_full 25.01
_diffrn_reflns_theta_max 25.01
_diffrn_reflns_theta_min 2.04
_diffrn_standards_number 0
_exptl_absorpt_coefficient_mu 11.008
_exptl_absorpt_correction_T_max 0.4730
_exptl_absorpt_correction_T_min 0.3079
_exptl_absorpt_correction_type multi-scan
_exptl_absorpt_process_details SADABS
_exptl_crystal_colour COLOURLESS
_exptl_crystal_density_diffrn 2.300
_exptl_crystal_density_meas ?
_exptl_crystal_density_method 'not measured'
_exptl_crystal_description BLOCK
_exptl_crystal_F_000 1424
_exptl_crystal_size_max 0.14
_exptl_crystal_size_mid 0.10
_exptl_crystal_size_min 0.08
_refine_diff_density_max 1.950
_refine_diff_density_min -2.148
_refine_diff_density_rms 0.172
_refine_ls_extinction_method none
_refine_ls_goodness_of_fit_ref 1.042
_refine_ls_hydrogen_treatment constr
_refine_ls_matrix_type full
_refine_ls_number_parameters 275
_refine_ls_number_reflns 3895
_refine_ls_number_restraints 0
_refine_ls_restrained_S_all 1.042
_refine_ls_R_factor_all 0.0328
_refine_ls_R_factor_gt 0.0284
_refine_ls_shift/su_max 0.001
_refine_ls_shift/su_mean 0.000
_refine_ls_structure_factor_coef Fsqd
_refine_ls_weighting_details 'calc w=1/[\s^2^(Fo^2^)+(0.0309P)^2^+3.1536P] where P=(Fo^2^+2Fc^2^)/3'
_refine_ls_weighting_scheme calc
_refine_ls_wR_factor_gt 0.0661
_refine_ls_wR_factor_ref 0.0678
_reflns_number_gt 3521
_reflns_number_total 3895
_reflns_threshold_expression >2sigma(I)
_cod_data_source_file c4dt02370f1.cif
_cod_data_source_block n110929b
_cod_depositor_comments
;
The following automatic conversions were performed:

'_symmetry_cell_setting' value 'Monoclinic' changed to 'monoclinic'
according to
/usr/data/users/saulius/crontab/automatic-downloads/rss-feeds/RSC/lib/dictionaries/cif_core.dic
dictionary named 'cif_core.dic' version 2.4.2 from
2011-04-26.

'_exptl_absorpt_correction_type' value 'MULTI-SCAN'
changed to 'multi-scan' according to
/usr/data/users/saulius/crontab/automatic-downloads/rss-feeds/RSC/lib/dictionaries/cif_core.dic
dictionary named 'cif_core.dic' version 2.4.2 from 2011-04-26.

Automatic conversion script
Id: cif_fix_values 2281 2013-09-26 08:29:07Z andrius 

 Adding full bibliography for 7032504--7032512.cif.

The following automatic conversions were performed:

'_exptl_crystal_density_meas' value 'NONE' was changed to '?' - the
value is perceived as not measured.

Automatic conversion script
Id: cif_fix_values 3008 2015-01-20 13:52:24Z robertas 

2018-02-23
Z value and formula fixed to values more according to usual
chemical conventions.                 miguel
;
_cod_original_formula_sum 'C42 H36 O12 Re4 Si2'
_cod_original_formula_weight 1533.69
_cod_original_formula_units_Z 2
_cod_original_cell_volume 2215.0(10)
_cod_original_sg_symbol_H-M P2(1)/c
_cod_database_code 7032505

loop_
_symmetry_equiv_pos_as_xyz
'x, y, z'
'-x, y+1/2, -z+1/2'
'-x, -y, -z'
'x, -y-1/2, z-1/2'

loop_
_atom_site_label
_atom_site_type_symbol
_atom_site_fract_x
_atom_site_fract_y
_atom_site_fract_z
_atom_site_U_iso_or_equiv
_atom_site_adp_type
_atom_site_occupancy
_atom_site_symmetry_multiplicity
_atom_site_calc_flag
_atom_site_refinement_flags
Re1 Re 0.560328(18) 0.617522(16) 0.73604(2) 0.01579(9) Uani 1 1 d .
Re2 Re 0.835549(18) 0.421880(17) 0.61992(2) 0.01575(9) Uani 1 1 d .
Si1 Si 0.75428(13) 0.50791(12) 0.93097(14) 0.0171(4) Uani 1 1 d .
O1 O 0.4487(4) 0.4422(3) 0.8005(4) 0.0259(11) Uani 1 1 d .
O2 O 0.3634(4) 0.6950(3) 0.6440(5) 0.0373(12) Uani 1 1 d .
O3 O 0.5975(3) 0.5474(3) 0.4791(4) 0.0246(10) Uani 1 1 d .
O4 O 0.6242(3) 0.3492(3) 0.6466(4) 0.0290(11) Uani 1 1 d .
O5 O 0.9022(4) 0.2359(4) 0.5236(5) 0.0501(15) Uani 1 1 d .
O6 O 0.7854(4) 0.4825(4) 0.3610(4) 0.0374(13) Uani 1 1 d .
C1 C 0.7205(4) 0.6662(4) 0.7762(5) 0.0146(13) Uani 1 1 d .
C2 C 0.6895(5) 0.6101(4) 0.8750(5) 0.0161(13) Uani 1 1 d .
C3 C 0.6055(5) 0.6580(5) 0.9287(5) 0.0222(14) Uani 1 1 d .
H3 H 0.5684 0.6381 0.9961 0.027 Uiso 1 1 calc R
C4 C 0.5897(5) 0.7388(5) 0.8624(6) 0.0272(16) Uani 1 1 d .
H4 H 0.5397 0.7823 0.8784 0.033 Uiso 1 1 calc R
C5 C 0.6597(5) 0.7452(4) 0.7683(6) 0.0223(14) Uani 1 1 d .
H5 H 0.6651 0.7930 0.7110 0.027 Uiso 1 1 calc R
C6 C 0.8177(4) 0.6580(4) 0.7037(5) 0.0097(11) Uani 1 1 d .
C7 C 0.8913(5) 0.7227(4) 0.7653(6) 0.0229(14) Uani 1 1 d .
H7A H 0.9524 0.7242 0.7189 0.034 Uiso 1 1 calc R
H7B H 0.9053 0.7010 0.8472 0.034 Uiso 1 1 calc R
H7C H 0.8631 0.7840 0.7690 0.034 Uiso 1 1 calc R
C8 C 0.8051(5) 0.6834(5) 0.5701(5) 0.0254(15) Uani 1 1 d .
H8A H 0.7745 0.7437 0.5639 0.038 Uiso 1 1 calc R
H8B H 0.7632 0.6383 0.5301 0.038 Uiso 1 1 calc R
H8C H 0.8697 0.6847 0.5313 0.038 Uiso 1 1 calc R
C9 C 0.8650(4) 0.5608(4) 0.7164(5) 0.0151(13) Uani 1 1 d .
C10 C 0.8459(4) 0.4938(4) 0.8075(5) 0.0144(12) Uani 1 1 d .
C11 C 0.9227(5) 0.4252(4) 0.8001(5) 0.0185(14) Uani 1 1 d .
H11 H 0.9291 0.3725 0.8492 0.022 Uiso 1 1 calc R
C12 C 0.9872(5) 0.4524(5) 0.7040(6) 0.0217(14) Uani 1 1 d .
H12 H 1.0445 0.4205 0.6794 0.026 Uiso 1 1 calc R
C13 C 0.9525(5) 0.5333(4) 0.6527(5) 0.0206(14) Uani 1 1 d .
H13 H 0.9815 0.5648 0.5871 0.025 Uiso 1 1 calc R
C14 C 0.8244(5) 0.5380(5) 1.0686(6) 0.0250(15) Uani 1 1 d .
H14A H 0.8678 0.5896 1.0515 0.037 Uiso 1 1 calc R
H14B H 0.8639 0.4856 1.0944 0.037 Uiso 1 1 calc R
H14C H 0.7786 0.5546 1.1329 0.037 Uiso 1 1 calc R
C15 C 0.6757(5) 0.4075(4) 0.9607(6) 0.0238(15) Uani 1 1 d .
H15A H 0.6285 0.4222 1.0242 0.036 Uiso 1 1 calc R
H15B H 0.7170 0.3564 0.9868 0.036 Uiso 1 1 calc R
H15C H 0.6402 0.3908 0.8869 0.036 Uiso 1 1 calc R
C16 C 0.4907(5) 0.5073(5) 0.7745(5) 0.0233(15) Uani 1 1 d .
C17 C 0.4370(5) 0.6656(5) 0.6768(6) 0.0253(15) Uani 1 1 d .
C18 C 0.5838(5) 0.5719(4) 0.5764(6) 0.0205(14) Uani 1 1 d .
C19 C 0.7031(5) 0.3764(4) 0.6372(5) 0.0177(14) Uani 1 1 d .
C20 C 0.8733(5) 0.3062(5) 0.5587(6) 0.0292(16) Uani 1 1 d .
C21 C 0.8015(5) 0.4586(5) 0.4579(6) 0.0245(15) Uani 1 1 d .

loop_
_atom_site_aniso_label
_atom_site_aniso_U_11
_atom_site_aniso_U_22
_atom_site_aniso_U_33
_atom_site_aniso_U_23
_atom_site_aniso_U_13
_atom_site_aniso_U_12
Re1 0.01857(15) 0.01300(15) 0.01577(14) -0.00124(9) -0.00356(9) 0.00034(10)
Re2 0.01815(15) 0.01590(16) 0.01322(13) -0.00276(9) 0.00152(9) -0.00177(10)
Si1 0.0206(9) 0.0163(9) 0.0143(8) 0.0021(7) 0.0007(6) 0.0004(7)
O1 0.035(3) 0.018(3) 0.024(2) 0.003(2) -0.003(2) -0.010(2)
O2 0.031(3) 0.029(3) 0.052(3) -0.007(2) -0.020(2) 0.011(2)
O3 0.030(3) 0.027(3) 0.018(2) -0.003(2) -0.0015(18) -0.006(2)
O4 0.024(3) 0.031(3) 0.032(3) -0.002(2) 0.004(2) -0.010(2)
O5 0.046(4) 0.042(3) 0.063(4) -0.033(3) -0.008(3) 0.009(3)
O6 0.033(3) 0.062(4) 0.017(2) 0.005(2) -0.001(2) -0.015(3)
C1 0.022(3) 0.007(3) 0.014(3) -0.002(2) -0.008(2) -0.005(2)
C2 0.018(3) 0.018(3) 0.012(3) -0.003(2) -0.003(2) -0.001(3)
C3 0.019(3) 0.030(4) 0.017(3) -0.012(3) -0.005(2) -0.006(3)
C4 0.027(4) 0.023(4) 0.032(4) -0.009(3) -0.016(3) 0.003(3)
C5 0.024(4) 0.013(3) 0.029(3) 0.000(3) -0.011(3) -0.001(3)
C6 0.009(3) 0.011(3) 0.009(3) 0.001(2) -0.003(2) -0.001(2)
C7 0.021(4) 0.022(4) 0.026(3) 0.000(3) -0.004(3) 0.002(3)
C8 0.030(4) 0.024(4) 0.023(3) 0.007(3) 0.003(3) -0.006(3)
C9 0.017(3) 0.015(3) 0.013(3) -0.001(2) -0.004(2) -0.005(2)
C10 0.019(3) 0.012(3) 0.012(3) -0.001(2) -0.005(2) -0.002(2)
C11 0.023(4) 0.019(4) 0.014(3) -0.001(3) -0.011(2) 0.002(3)
C12 0.016(3) 0.024(4) 0.025(3) -0.011(3) 0.002(3) -0.002(3)
C13 0.021(4) 0.022(4) 0.020(3) -0.002(3) 0.004(2) -0.004(3)
C14 0.031(4) 0.021(4) 0.023(3) 0.003(3) -0.002(3) 0.004(3)
C15 0.030(4) 0.017(3) 0.024(3) 0.003(3) 0.003(3) 0.003(3)
C16 0.031(4) 0.025(4) 0.014(3) -0.006(3) -0.006(3) 0.008(3)
C17 0.031(4) 0.017(4) 0.028(4) -0.005(3) -0.009(3) -0.001(3)
C18 0.019(4) 0.020(4) 0.022(4) 0.004(3) -0.007(3) -0.005(3)
C19 0.031(4) 0.012(3) 0.010(3) -0.001(2) -0.002(3) 0.001(3)
C20 0.033(4) 0.027(4) 0.027(4) -0.022(3) -0.005(3) -0.003(3)
C21 0.022(4) 0.034(4) 0.018(3) 0.000(3) 0.002(3) -0.010(3)

loop_
_atom_type_symbol
_atom_type_description
_atom_type_scat_dispersion_real
_atom_type_scat_dispersion_imag
_atom_type_scat_source
C C 0.0033 0.0016 'International Tables Vol C Tables 4.2.6.8 and 6.1.1.4'
H H 0.0000 0.0000 'International Tables Vol C Tables 4.2.6.8 and 6.1.1.4'
O O 0.0106 0.0060 'International Tables Vol C Tables 4.2.6.8 and 6.1.1.4'
Si Si 0.0817 0.0704 'International Tables Vol C Tables 4.2.6.8 and 6.1.1.4'
Re Re -1.0185 7.2310 'International Tables Vol C Tables 4.2.6.8 and 6.1.1.4'

loop_
_geom_angle_atom_site_label_1
_geom_angle_atom_site_label_2
_geom_angle_atom_site_label_3
_geom_angle
C18 Re1 C16 89.7(3)
C18 Re1 C17 87.9(3)
C16 Re1 C17 87.5(3)
C18 Re1 C3 154.4(3)
C16 Re1 C3 98.1(2)
C17 Re1 C3 116.6(3)
C18 Re1 C4 143.4(3)
C16 Re1 C4 126.9(2)
C17 Re1 C4 94.1(3)
C3 Re1 C4 35.8(2)
C18 Re1 C2 117.7(2)
C16 Re1 C2 100.6(2)
C17 Re1 C2 153.0(2)
C3 Re1 C2 37.0(2)
C4 Re1 C2 60.4(2)
C18 Re1 C1 97.1(2)
C16 Re1 C1 132.5(2)
C17 Re1 C1 139.5(2)
C3 Re1 C1 59.9(2)
C4 Re1 C1 59.2(2)
C2 Re1 C1 35.9(2)
C18 Re1 C5 108.8(2)
C16 Re1 C5 157.7(2)
C17 Re1 C5 105.0(3)
C3 Re1 C5 59.9(2)
C4 Re1 C5 35.6(2)
C2 Re1 C5 60.3(2)
C1 Re1 C5 35.6(2)
C20 Re2 C21 88.9(3)
C20 Re2 C19 88.9(3)
C21 Re2 C19 88.3(3)
C20 Re2 C12 94.3(3)
C21 Re2 C12 122.2(2)
C19 Re2 C12 149.4(2)
C20 Re2 C13 120.2(3)
C21 Re2 C13 96.3(3)
C19 Re2 C13 150.6(2)
C12 Re2 C13 35.3(2)
C20 Re2 C11 100.9(3)
C21 Re2 C11 156.3(3)
C19 Re2 C11 113.2(2)
C12 Re2 C11 36.3(2)
C13 Re2 C11 60.1(2)
C20 Re2 C10 135.0(3)
C21 Re2 C10 135.6(3)
C19 Re2 C10 96.9(2)
C12 Re2 C10 60.1(2)
C13 Re2 C10 60.1(2)
C11 Re2 C10 36.4(2)
C20 Re2 C9 153.8(3)
C21 Re2 C9 102.8(3)
C19 Re2 C9 114.5(2)
C12 Re2 C9 59.6(2)
C13 Re2 C9 36.2(2)
C11 Re2 C9 60.1(2)
C10 Re2 C9 35.73(19)
C2 Si1 C14 109.0(3)
C2 Si1 C15 115.7(3)
C14 Si1 C15 109.8(3)
C2 Si1 C10 99.3(3)
C14 Si1 C10 106.8(3)
C15 Si1 C10 115.5(3)
C5 C1 C2 109.9(5)
C5 C1 C6 121.6(5)
C2 C1 C6 127.2(5)
C5 C1 Re1 72.4(4)
C2 C1 Re1 72.1(3)
C6 C1 Re1 132.2(4)
C1 C2 C3 105.5(5)
C1 C2 Si1 125.5(5)
C3 C2 Si1 128.5(5)
C1 C2 Re1 72.1(3)
C3 C2 Re1 70.2(3)
Si1 C2 Re1 128.0(3)
C4 C3 C2 107.9(5)
C4 C3 Re1 72.2(4)
C2 C3 Re1 72.7(3)
C4 C3 H3 126.0
C2 C3 H3 126.0
Re1 C3 H3 120.8
C3 C4 C5 109.7(6)
C3 C4 Re1 72.0(4)
C5 C4 Re1 73.6(4)
C3 C4 H4 125.1
C5 C4 H4 125.1
Re1 C4 H4 120.9
C4 C5 C1 106.9(6)
C4 C5 Re1 70.7(4)
C1 C5 Re1 72.0(3)
C4 C5 H5 126.5
C1 C5 H5 126.5
Re1 C5 H5 122.5
C8 C6 C7 110.3(5)
C8 C6 C1 112.9(5)
C7 C6 C1 106.0(4)
C8 C6 C9 110.6(5)
C7 C6 C9 104.8(5)
C1 C6 C9 111.9(4)
C6 C7 H7A 109.5
C6 C7 H7B 109.5
H7A C7 H7B 109.5
C6 C7 H7C 109.5
H7A C7 H7C 109.5
H7B C7 H7C 109.5
C6 C8 H8A 109.5
C6 C8 H8B 109.5
H8A C8 H8B 109.5
C6 C8 H8C 109.5
H8A C8 H8C 109.5
H8B C8 H8C 109.5
C10 C9 C13 107.8(5)
C10 C9 C6 127.6(5)
C13 C9 C6 123.2(5)
C10 C9 Re2 72.1(3)
C13 C9 Re2 70.8(3)
C6 C9 Re2 133.0(4)
C9 C10 C11 107.6(5)
C9 C10 Si1 124.4(4)
C11 C10 Si1 126.8(4)
C9 C10 Re2 72.2(3)
C11 C10 Re2 71.1(3)
Si1 C10 Re2 131.7(3)
C12 C11 C10 106.8(5)
C12 C11 Re2 71.3(3)
C10 C11 Re2 72.5(3)
C12 C11 H11 126.6
C10 C11 H11 126.6
Re2 C11 H11 121.4
C13 C12 C11 109.4(5)
C13 C12 Re2 72.6(4)
C11 C12 Re2 72.4(4)
C13 C12 H12 125.3
C11 C12 H12 125.3
Re2 C12 H12 121.3
C12 C13 C9 108.4(5)
C12 C13 Re2 72.1(4)
C9 C13 Re2 73.0(3)
C12 C13 H13 125.8
C9 C13 H13 125.8
Re2 C13 H13 120.9
Si1 C14 H14A 109.5
Si1 C14 H14B 109.5
H14A C14 H14B 109.5
Si1 C14 H14C 109.5
H14A C14 H14C 109.5
H14B C14 H14C 109.5
Si1 C15 H15A 109.5
Si1 C15 H15B 109.5
H15A C15 H15B 109.5
Si1 C15 H15C 109.5
H15A C15 H15C 109.5
H15B C15 H15C 109.5
O1 C16 Re1 178.2(5)
O2 C17 Re1 178.6(6)
O3 C18 Re1 177.8(6)
O4 C19 Re2 179.5(5)
O5 C20 Re2 176.0(6)
O6 C21 Re2 176.8(6)

loop_
_geom_bond_atom_site_label_1
_geom_bond_atom_site_label_2
_geom_bond_distance
Re1 C18 1.921(6)
Re1 C16 1.924(7)
Re1 C17 1.932(7)
Re1 C3 2.298(6)
Re1 C4 2.301(6)
Re1 C2 2.332(6)
Re1 C1 2.333(6)
Re1 C5 2.339(6)
Re2 C20 1.903(7)
Re2 C21 1.930(6)
Re2 C19 1.931(7)
Re2 C12 2.303(6)
Re2 C13 2.309(6)
Re2 C11 2.318(6)
Re2 C10 2.337(5)
Re2 C9 2.338(6)
Si1 C2 1.847(6)
Si1 C14 1.848(7)
Si1 C15 1.852(7)
Si1 C10 1.868(6)
O1 C16 1.152(8)
O2 C17 1.147(8)
O3 C18 1.154(7)
O4 C19 1.150(8)
O5 C20 1.171(8)
O6 C21 1.150(8)
C1 C5 1.428(9)
C1 C2 1.436(8)
C1 C6 1.555(8)
C2 C3 1.470(9)
C3 C4 1.412(10)
C3 H3 0.9500
C4 C5 1.420(9)
C4 H4 0.9500
C5 H5 0.9500
C6 C8 1.536(8)
C6 C7 1.538(8)
C6 C9 1.573(8)
C7 H7A 0.9800
C7 H7B 0.9800
C7 H7C 0.9800
C8 H8A 0.9800
C8 H8B 0.9800
C8 H8C 0.9800
C9 C10 1.434(8)
C9 C13 1.444(8)
C10 C11 1.455(8)
C11 C12 1.441(9)
C11 H11 0.9500
C12 C13 1.398(9)
C12 H12 0.9500
C13 H13 0.9500
C14 H14A 0.9800
C14 H14B 0.9800
C14 H14C 0.9800
C15 H15A 0.9800
C15 H15B 0.9800
C15 H15C 0.9800

loop_
_geom_torsion_atom_site_label_1
_geom_torsion_atom_site_label_2
_geom_torsion_atom_site_label_3
_geom_torsion_atom_site_label_4
_geom_torsion
C18 Re1 C1 C5 112.6(4)
C16 Re1 C1 C5 -151.3(4)
C17 Re1 C1 C5 17.5(5)
C3 Re1 C1 C5 -79.3(4)
C4 Re1 C1 C5 -37.6(4)
C2 Re1 C1 C5 -118.6(5)
C18 Re1 C1 C2 -128.8(4)
C16 Re1 C1 C2 -32.7(5)
C17 Re1 C1 C2 136.1(4)
C3 Re1 C1 C2 39.3(4)
C4 Re1 C1 C2 81.0(4)
C5 Re1 C1 C2 118.6(5)
C18 Re1 C1 C6 -4.5(5)
C16 Re1 C1 C6 91.6(6)
C17 Re1 C1 C6 -99.6(6)
C3 Re1 C1 C6 163.6(6)
C4 Re1 C1 C6 -154.7(6)
C2 Re1 C1 C6 124.3(7)
C5 Re1 C1 C6 -117.1(7)
C5 C1 C2 C3 0.2(7)
C6 C1 C2 C3 167.4(5)
Re1 C1 C2 C3 -62.7(4)
C5 C1 C2 Si1 -172.7(4)
C6 C1 C2 Si1 -5.5(9)
Re1 C1 C2 Si1 124.4(5)
C5 C1 C2 Re1 62.9(4)
C6 C1 C2 Re1 -129.9(6)
C14 Si1 C2 C1 101.3(5)
C15 Si1 C2 C1 -134.4(5)
C10 Si1 C2 C1 -10.2(6)
C14 Si1 C2 C3 -69.9(6)
C15 Si1 C2 C3 54.3(6)
C10 Si1 C2 C3 178.6(6)
C14 Si1 C2 Re1 -164.2(3)
C15 Si1 C2 Re1 -39.9(5)
C10 Si1 C2 Re1 84.3(4)
C18 Re1 C2 C1 60.8(4)
C16 Re1 C2 C1 156.1(4)
C17 Re1 C2 C1 -98.4(6)
C3 Re1 C2 C1 -114.5(5)
C4 Re1 C2 C1 -77.3(4)
C5 Re1 C2 C1 -36.1(3)
C18 Re1 C2 C3 175.3(4)
C16 Re1 C2 C3 -89.4(4)
C17 Re1 C2 C3 16.1(7)
C4 Re1 C2 C3 37.2(4)
C1 Re1 C2 C3 114.5(5)
C5 Re1 C2 C3 78.4(4)
C18 Re1 C2 Si1 -60.7(4)
C16 Re1 C2 Si1 34.6(4)
C17 Re1 C2 Si1 140.1(5)
C3 Re1 C2 Si1 124.0(6)
C4 Re1 C2 Si1 161.2(5)
C1 Re1 C2 Si1 -121.5(5)
C5 Re1 C2 Si1 -157.6(5)
C1 C2 C3 C4 -0.1(7)
Si1 C2 C3 C4 172.5(5)
Re1 C2 C3 C4 -64.1(4)
C1 C2 C3 Re1 64.0(4)
Si1 C2 C3 Re1 -123.4(5)
C18 Re1 C3 C4 106.2(6)
C16 Re1 C3 C4 -147.2(4)
C17 Re1 C3 C4 -55.9(5)
C2 Re1 C3 C4 116.0(5)
C1 Re1 C3 C4 77.9(4)
C5 Re1 C3 C4 36.6(4)
C18 Re1 C3 C2 -9.8(8)
C16 Re1 C3 C2 96.9(4)
C17 Re1 C3 C2 -171.9(4)
C4 Re1 C3 C2 -116.0(5)
C1 Re1 C3 C2 -38.0(3)
C5 Re1 C3 C2 -79.4(4)
C2 C3 C4 C5 0.0(7)
Re1 C3 C4 C5 -64.5(5)
C2 C3 C4 Re1 64.5(4)
C18 Re1 C4 C3 -136.0(5)
C16 Re1 C4 C3 42.2(5)
C17 Re1 C4 C3 132.1(4)
C2 Re1 C4 C3 -38.5(4)
C1 Re1 C4 C3 -80.2(4)
C5 Re1 C4 C3 -117.7(6)
C18 Re1 C4 C5 -18.3(6)
C16 Re1 C4 C5 159.9(4)
C17 Re1 C4 C5 -110.2(4)
C3 Re1 C4 C5 117.7(6)
C2 Re1 C4 C5 79.2(4)
C1 Re1 C4 C5 37.5(4)
C3 C4 C5 C1 0.1(7)
Re1 C4 C5 C1 -63.3(4)
C3 C4 C5 Re1 63.4(4)
C2 C1 C5 C4 -0.2(7)
C6 C1 C5 C4 -168.2(5)
Re1 C1 C5 C4 62.5(4)
C2 C1 C5 Re1 -62.7(4)
C6 C1 C5 Re1 129.3(5)
C18 Re1 C5 C4 168.6(4)
C16 Re1 C5 C4 -46.5(8)
C17 Re1 C5 C4 75.7(4)
C3 Re1 C5 C4 -36.7(4)
C2 Re1 C5 C4 -79.7(4)
C1 Re1 C5 C4 -116.0(5)
C18 Re1 C5 C1 -75.4(4)
C16 Re1 C5 C1 69.5(8)
C17 Re1 C5 C1 -168.3(4)
C3 Re1 C5 C1 79.3(4)
C4 Re1 C5 C1 116.0(5)
C2 Re1 C5 C1 36.3(3)
C5 C1 C6 C8 -48.2(7)
C2 C1 C6 C8 146.0(6)
Re1 C1 C6 C8 46.4(7)
C5 C1 C6 C7 72.6(7)
C2 C1 C6 C7 -93.2(7)
Re1 C1 C6 C7 167.2(4)
C5 C1 C6 C9 -173.7(5)
C2 C1 C6 C9 20.5(8)
Re1 C1 C6 C9 -79.1(6)
C8 C6 C9 C10 -145.6(6)
C7 C6 C9 C10 95.6(7)
C1 C6 C9 C10 -18.8(8)
C8 C6 C9 C13 49.5(7)
C7 C6 C9 C13 -69.3(7)
C1 C6 C9 C13 176.3(5)
C8 C6 C9 Re2 -44.7(7)
C7 C6 C9 Re2 -163.5(4)
C1 C6 C9 Re2 82.1(6)
C20 Re2 C9 C10 -85.2(6)
C21 Re2 C9 C10 160.0(4)
C19 Re2 C9 C10 65.9(4)
C12 Re2 C9 C10 -80.1(4)
C13 Re2 C9 C10 -116.9(5)
C11 Re2 C9 C10 -37.8(3)
C20 Re2 C9 C13 31.7(7)
C21 Re2 C9 C13 -83.1(4)
C19 Re2 C9 C13 -177.1(4)
C12 Re2 C9 C13 36.9(4)
C11 Re2 C9 C13 79.1(4)
C10 Re2 C9 C13 116.9(5)
C20 Re2 C9 C6 149.6(6)
C21 Re2 C9 C6 34.8(5)
C19 Re2 C9 C6 -59.2(5)
C12 Re2 C9 C6 154.8(6)
C13 Re2 C9 C6 117.9(6)
C11 Re2 C9 C6 -162.9(6)
C10 Re2 C9 C6 -125.1(7)
C13 C9 C10 C11 0.5(7)
C6 C9 C10 C11 -166.3(5)
Re2 C9 C10 C11 62.7(4)
C13 C9 C10 Si1 168.9(4)
C6 C9 C10 Si1 2.2(9)
Re2 C9 C10 Si1 -128.9(4)
C13 C9 C10 Re2 -62.2(4)
C6 C9 C10 Re2 131.0(6)
C2 Si1 C10 C9 11.6(6)
C14 Si1 C10 C9 -101.6(5)
C15 Si1 C10 C9 136.0(5)
C2 Si1 C10 C11 177.9(5)
C14 Si1 C10 C11 64.6(6)
C15 Si1 C10 C11 -57.8(6)
C2 Si1 C10 Re2 -84.9(4)
C14 Si1 C10 Re2 161.8(4)
C15 Si1 C10 Re2 39.5(5)
C20 Re2 C10 C9 141.6(4)
C21 Re2 C10 C9 -28.6(5)
C19 Re2 C10 C9 -123.2(4)
C12 Re2 C10 C9 78.3(4)
C13 Re2 C10 C9 37.4(3)
C11 Re2 C10 C9 116.5(5)
C20 Re2 C10 C11 25.1(5)
C21 Re2 C10 C11 -145.1(4)
C19 Re2 C10 C11 120.3(4)
C12 Re2 C10 C11 -38.2(4)
C13 Re2 C10 C11 -79.1(4)
C9 Re2 C10 C11 -116.5(5)
C20 Re2 C10 Si1 -97.9(5)
C21 Re2 C10 Si1 92.0(5)
C19 Re2 C10 Si1 -2.6(4)
C12 Re2 C10 Si1 -161.1(5)
C13 Re2 C10 Si1 158.0(5)
C11 Re2 C10 Si1 -122.9(6)
C9 Re2 C10 Si1 120.5(6)
C9 C10 C11 C12 0.1(7)
Si1 C10 C11 C12 -168.0(4)
Re2 C10 C11 C12 63.4(4)
C9 C10 C11 Re2 -63.4(4)
Si1 C10 C11 Re2 128.5(5)
C20 Re2 C11 C12 82.5(4)
C21 Re2 C11 C12 -30.5(8)
C19 Re2 C11 C12 175.9(4)
C13 Re2 C11 C12 -36.2(4)
C10 Re2 C11 C12 -115.3(5)
C9 Re2 C11 C12 -78.2(4)
C20 Re2 C11 C10 -162.2(4)
C21 Re2 C11 C10 84.8(7)
C19 Re2 C11 C10 -68.8(4)
C12 Re2 C11 C10 115.3(5)
C13 Re2 C11 C10 79.1(4)
C9 Re2 C11 C10 37.1(3)
C10 C11 C12 C13 -0.6(7)
Re2 C11 C12 C13 63.7(5)
C10 C11 C12 Re2 -64.3(4)
C20 Re2 C12 C13 139.9(4)
C21 Re2 C12 C13 48.4(4)
C19 Re2 C12 C13 -125.0(5)
C11 Re2 C12 C13 -117.6(5)
C10 Re2 C12 C13 -79.4(4)
C9 Re2 C12 C13 -37.8(3)
C20 Re2 C12 C11 -102.5(4)
C21 Re2 C12 C11 166.1(4)
C19 Re2 C12 C11 -7.4(7)
C13 Re2 C12 C11 117.6(5)
C10 Re2 C12 C11 38.3(3)
C9 Re2 C12 C11 79.8(4)
C11 C12 C13 C9 0.9(7)
Re2 C12 C13 C9 64.4(4)
C11 C12 C13 Re2 -63.5(4)
C10 C9 C13 C12 -0.8(7)
C6 C9 C13 C12 166.7(5)
Re2 C9 C13 C12 -63.9(4)
C10 C9 C13 Re2 63.0(4)
C6 C9 C13 Re2 -129.5(5)
C20 Re2 C13 C12 -48.0(4)
C21 Re2 C13 C12 -140.4(4)
C19 Re2 C13 C12 121.8(5)
C11 Re2 C13 C12 37.3(3)
C10 Re2 C13 C12 79.5(4)
C9 Re2 C13 C12 116.5(5)
C20 Re2 C13 C9 -164.4(4)
C21 Re2 C13 C9 103.1(4)
C19 Re2 C13 C9 5.3(7)
C12 Re2 C13 C9 -116.5(5)
C11 Re2 C13 C9 -79.2(4)
C10 Re2 C13 C9 -36.9(3)
C18 Re1 C16 O1 179(100)
C17 Re1 C16 O1 -93(20)
C3 Re1 C16 O1 23(20)
C4 Re1 C16 O1 0(20)
C2 Re1 C16 O1 61(20)
C1 Re1 C16 O1 80(20)
C5 Re1 C16 O1 32(20)
C18 Re1 C17 O2 -174(100)
C16 Re1 C17 O2 96(26)
C3 Re1 C17 O2 -2(26)
C4 Re1 C17 O2 -31(26)
C2 Re1 C17 O2 -13(26)
C1 Re1 C17 O2 -76(26)
C5 Re1 C17 O2 -65(26)
C16 Re1 C18 O3 143(14)
C17 Re1 C18 O3 55(14)
C3 Re1 C18 O3 -109(14)
C4 Re1 C18 O3 -39(14)
C2 Re1 C18 O3 -115(14)
C1 Re1 C18 O3 -84(14)
C5 Re1 C18 O3 -50(14)
C20 Re2 C19 O4 -60(60)
C21 Re2 C19 O4 29(60)
C12 Re2 C19 O4 -156(100)
C13 Re2 C19 O4 129(60)
C11 Re2 C19 O4 -161(100)
C10 Re2 C19 O4 165(100)
C9 Re2 C19 O4 133(60)
C21 Re2 C20 O5 120(9)
C19 Re2 C20 O5 -152(9)
C12 Re2 C20 O5 -2(9)
C13 Re2 C20 O5 23(9)
C11 Re2 C20 O5 -38(9)
C10 Re2 C20 O5 -53(9)
C9 Re2 C20 O5 2(10)
C20 Re2 C21 O6 -98(12)
C19 Re2 C21 O6 173(12)
C12 Re2 C21 O6 -3(12)
C13 Re2 C21 O6 22(12)
C11 Re2 C21 O6 18(12)
C10 Re2 C21 O6 75(12)
C9 Re2 C21 O6 59(12)
